data_4064341
loop_
_publ_author_name
'Wang, Yuzhong'
'Xie, Yaoming'
'Abraham, Mariham Y.'
'Wei, Pingrong'
'Schaefer, Henry F.'
'Schleyer, Paul v. R.'
'Robinson, Gregory H.'

_publ_section_title
;
 Anionic N-Heterocyclic Dicarbene&#x2212;Borane Binuclear Complexes
;
_journal_issue 6
_journal_name_full Organometallics
_journal_page_first 1303
_journal_paper_doi 10.1021/om2000579
_journal_volume 30
_journal_year 2011
_chemical_formula_sum 'C132 H224 B8 Li4 N8 O12'
_chemical_formula_weight 2229.44
_chemical_name_systematic
; 
 ? 
;
_space_group_IT_number 14
_symmetry_cell_setting monoclinic
_symmetry_space_group_name_Hall '-P 2ybc'
_symmetry_space_group_name_H-M 'P 1 21/c 1'
_atom_sites_solution_hydrogens geom
_atom_sites_solution_primary direct
_atom_sites_solution_secondary difmap
_audit_creation_method SHELXL-97
_cell_angle_alpha 90.00
_cell_angle_beta 96.2280(10)
_cell_angle_gamma 90.00
_cell_formula_units_Z 2
_cell_length_a 18.5090(17)
_cell_length_b 16.5228(15)
_cell_length_c 24.285(2)
_cell_measurement_reflns_used 5683
_cell_measurement_temperature 296(2)
_cell_measurement_theta_max 18.773
_cell_measurement_theta_min 2.277
_cell_volume 7383.0(11)
_computing_structure_refinement 'SHELXL-97 (Sheldrick, 2008)'
_computing_structure_solution 'SHELXS-97 (Sheldrick, 2008)'
_diffrn_ambient_temperature 296(2)
_diffrn_measured_fraction_theta_full 0.999
_diffrn_measured_fraction_theta_max 0.999
_diffrn_measurement_device_type 'BRUKER APEX II'
_diffrn_measurement_method 'OMEGA SCAN'
_diffrn_radiation_monochromator graphite
_diffrn_radiation_source 'fine-focus sealed tube'
_diffrn_radiation_type MoK\a
_diffrn_radiation_wavelength 0.71073
_diffrn_reflns_av_R_equivalents 0.2058
_diffrn_reflns_av_sigmaI/netI 0.1426
_diffrn_reflns_limit_h_max 21
_diffrn_reflns_limit_h_min -22
_diffrn_reflns_limit_k_max 19
_diffrn_reflns_limit_k_min -19
_diffrn_reflns_limit_l_max 28
_diffrn_reflns_limit_l_min -28
_diffrn_reflns_number 78082
_diffrn_reflns_theta_full 25.00
_diffrn_reflns_theta_max 25.00
_diffrn_reflns_theta_min 2.09
_exptl_absorpt_coefficient_mu 0.061
_exptl_absorpt_correction_T_max 0.9975
_exptl_absorpt_correction_T_min 0.9872
_exptl_absorpt_correction_type multi-scan
_exptl_absorpt_process_details 'BRUKER SADABS'
_exptl_crystal_colour colorless
_exptl_crystal_density_diffrn 1.003
_exptl_crystal_density_method 'not measured'
_exptl_crystal_description plate
_exptl_crystal_F_000 2440
_exptl_crystal_size_max 0.21
_exptl_crystal_size_mid 0.17
_exptl_crystal_size_min 0.04
_refine_diff_density_max 0.304
_refine_diff_density_min -0.296
_refine_diff_density_rms 0.041
_refine_ls_extinction_coef 0.0018(3)
_refine_ls_extinction_expression Fc^*^=kFc[1+0.001xFc^2^\l^3^/sin(2\q)]^-1/4^
_refine_ls_extinction_method SHELXL
_refine_ls_goodness_of_fit_ref 1.068
_refine_ls_hydrogen_treatment mixed
_refine_ls_matrix_type full
_refine_ls_number_parameters 899
_refine_ls_number_reflns 12985
_refine_ls_number_restraints 395
_refine_ls_restrained_S_all 1.119
_refine_ls_R_factor_all 0.2631
_refine_ls_R_factor_gt 0.0828
_refine_ls_shift/su_max 0.001
_refine_ls_shift/su_mean 0.000
_refine_ls_structure_factor_coef Fsqd
_refine_ls_weighting_details 'calc w=1/[\s^2^(Fo^2^)+(0.0840P)^2^+0.0000P] where P=(Fo^2^+2Fc^2^)/3'
_refine_ls_weighting_scheme calc
_refine_ls_wR_factor_gt 0.1766
_refine_ls_wR_factor_ref 0.2490
_reflns_number_gt 4033
_reflns_number_total 12985
_reflns_threshold_expression >2sigma(I)
_cod_data_source_file om2000579_si_003.cif
_cod_data_source_block j1
_cod_original_cell_volume 7383.0(12)
_cod_original_sg_symbol_H-M P2(1)/c
_cod_database_code 4064341

loop_
_symmetry_equiv_pos_as_xyz
'x, y, z'
'-x, y+1/2, -z+1/2'
'-x, -y, -z'
'x, -y-1/2, z-1/2'

loop_
_atom_site_label
_atom_site_type_symbol
_atom_site_fract_x
_atom_site_fract_y
_atom_site_fract_z
_atom_site_U_iso_or_equiv
_atom_site_adp_type
_atom_site_occupancy
_atom_site_symmetry_multiplicity
_atom_site_calc_flag
_atom_site_refinement_flags
_atom_site_disorder_assembly
_atom_site_disorder_group
B1 B 0.2762(4) 0.8026(4) -0.0129(3) 0.0767(19) Uani 1 1 d D . .
H1A H 0.247(2) 0.844(2) 0.0132(15) 0.096(17) Uiso 1 1 d D . .
H1B H 0.281(3) 0.839(3) -0.055(2) 0.14(2) Uiso 1 1 d . . .
H1C H 0.3320(16) 0.782(3) 0.0067(19) 0.13(2) Uiso 1 1 d D . .
B2 B 0.0631(3) 0.5857(4) -0.0167(3) 0.0657(17) Uani 1 1 d D . .
H2A H 0.065(2) 0.562(2) 0.0272(18) 0.075(13) Uiso 1 1 d . . .
H2B H 0.0488(19) 0.536(2) -0.0494(15) 0.059(12) Uiso 1 1 d . . .
H2C H 0.0153(16) 0.626(2) -0.0217(16) 0.077(14) Uiso 1 1 d D . .
Li1 Li -0.0628(4) 0.5663(5) 0.0050(4) 0.076(2) Uani 1 1 d . . .
N1 N 0.24236(18) 0.6617(2) -0.05933(15) 0.0507(10) Uani 1 1 d . . .
N2 N 0.16246(19) 0.7043(2) -0.00929(14) 0.0515(10) Uani 1 1 d . . .
C1 C 0.2272(2) 0.7237(3) -0.02669(19) 0.0538(12) Uani 1 1 d . . .
C2 C 0.1873(2) 0.6043(3) -0.06165(18) 0.0530(12) Uani 1 1 d . . .
H2 H 0.1863 0.5563 -0.0817 0.064 Uiso 1 1 calc R . .
C3 C 0.1357(2) 0.6288(3) -0.03058(18) 0.0485(11) Uani 1 1 d . . .
C4 C 0.1251(2) 0.7560(3) 0.0265(2) 0.0568(13) Uani 1 1 d . . .
C5 C 0.1446(3) 0.7505(3) 0.0834(2) 0.0719(15) Uani 1 1 d . . .
C6 C 0.1103(3) 0.8036(4) 0.1167(2) 0.0976(19) Uani 1 1 d . . .
H6 H 0.1218 0.8017 0.1549 0.117 Uiso 1 1 calc R . .
C7 C 0.0605(4) 0.8580(4) 0.0945(3) 0.108(2) Uani 1 1 d . . .
H7 H 0.0386 0.8931 0.1176 0.129 Uiso 1 1 calc R . .
C8 C 0.0425(3) 0.8613(3) 0.0383(3) 0.0952(19) Uani 1 1 d . . .
H8 H 0.0078 0.8985 0.0237 0.114 Uiso 1 1 calc R . .
C9 C 0.0749(3) 0.8103(3) 0.0027(2) 0.0688(14) Uani 1 1 d . . .
C10 C 0.0559(3) 0.8176(3) -0.0594(2) 0.0785(16) Uani 1 1 d . . .
H10 H 0.0771 0.7708 -0.0764 0.094 Uiso 1 1 calc R . .
C11 C -0.0257(3) 0.8156(4) -0.0771(2) 0.114(2) Uani 1 1 d . . .
H11A H -0.0343 0.8190 -0.1168 0.171 Uiso 1 1 calc R . .
H11B H -0.0485 0.8606 -0.0609 0.171 Uiso 1 1 calc R . .
H11C H -0.0456 0.7660 -0.0648 0.171 Uiso 1 1 calc R . .
C12 C 0.0900(4) 0.8929(4) -0.0817(3) 0.139(3) Uani 1 1 d . . .
H12A H 0.0783 0.8954 -0.1212 0.208 Uiso 1 1 calc R . .
H12B H 0.1418 0.8907 -0.0730 0.208 Uiso 1 1 calc R . .
H12C H 0.0715 0.9402 -0.0651 0.208 Uiso 1 1 calc R . .
C13 C 0.2012(3) 0.6910(4) 0.1092(2) 0.0843(17) Uani 1 1 d . . .
H13 H 0.2161 0.6571 0.0793 0.101 Uiso 1 1 calc R . .
C14 C 0.1691(3) 0.6351(4) 0.1505(2) 0.112(2) Uani 1 1 d . . .
H14A H 0.1274 0.6076 0.1323 0.169 Uiso 1 1 calc R . .
H14B H 0.1547 0.6665 0.1807 0.169 Uiso 1 1 calc R . .
H14C H 0.2049 0.5960 0.1643 0.169 Uiso 1 1 calc R . .
C15 C 0.2684(3) 0.7327(4) 0.1366(3) 0.127(2) Uani 1 1 d . . .
H15A H 0.3031 0.6928 0.1510 0.191 Uiso 1 1 calc R . .
H15B H 0.2554 0.7662 0.1663 0.191 Uiso 1 1 calc R . .
H15C H 0.2892 0.7656 0.1098 0.191 Uiso 1 1 calc R . .
C16 C 0.3088(3) 0.6547(3) -0.0849(2) 0.0593(13) Uani 1 1 d . . .
C17 C 0.3649(3) 0.6095(3) -0.0591(2) 0.0751(15) Uani 1 1 d . . .
C18 C 0.4285(3) 0.6044(4) -0.0845(3) 0.105(2) Uani 1 1 d . . .
H18 H 0.4674 0.5742 -0.0682 0.125 Uiso 1 1 calc R . .
C19 C 0.4343(4) 0.6439(4) -0.1337(3) 0.108(2) Uani 1 1 d . . .
H19 H 0.4774 0.6408 -0.1500 0.129 Uiso 1 1 calc R . .
C20 C 0.3770(3) 0.6876(4) -0.1589(2) 0.0895(18) Uani 1 1 d . . .
H20 H 0.3816 0.7126 -0.1927 0.107 Uiso 1 1 calc R . .
C21 C 0.3130(3) 0.6954(3) -0.1354(2) 0.0662(14) Uani 1 1 d . . .
C22 C 0.2499(3) 0.7424(3) -0.1643(2) 0.0804(16) Uani 1 1 d . . .
H22 H 0.2156 0.7526 -0.1370 0.097 Uiso 1 1 calc R . .
C23 C 0.2100(3) 0.6931(4) -0.2111(3) 0.126(2) Uani 1 1 d . . .
H23A H 0.1693 0.7236 -0.2280 0.188 Uiso 1 1 calc R . .
H23B H 0.1931 0.6435 -0.1965 0.188 Uiso 1 1 calc R . .
H23C H 0.2425 0.6813 -0.2382 0.188 Uiso 1 1 calc R . .
C24 C 0.2726(3) 0.8239(4) -0.1853(3) 0.123(2) Uani 1 1 d . . .
H24A H 0.2306 0.8521 -0.2022 0.184 Uiso 1 1 calc R . .
H24B H 0.3064 0.8160 -0.2121 0.184 Uiso 1 1 calc R . .
H24C H 0.2952 0.8552 -0.1549 0.184 Uiso 1 1 calc R . .
C25 C 0.3596(3) 0.5676(4) -0.0041(2) 0.0896(18) Uani 1 1 d . . .
H25 H 0.3096 0.5739 0.0050 0.108 Uiso 1 1 calc R . .
C26 C 0.4103(4) 0.6062(4) 0.0428(2) 0.133(2) Uani 1 1 d . . .
H26A H 0.4057 0.5781 0.0768 0.200 Uiso 1 1 calc R . .
H26B H 0.3973 0.6620 0.0468 0.200 Uiso 1 1 calc R . .
H26C H 0.4596 0.6028 0.0343 0.200 Uiso 1 1 calc R . .
C27 C 0.3749(3) 0.4771(4) -0.0081(3) 0.127(2) Uani 1 1 d . . .
H27A H 0.3709 0.4520 0.0271 0.190 Uiso 1 1 calc R . .
H27B H 0.4231 0.4691 -0.0182 0.190 Uiso 1 1 calc R . .
H27C H 0.3403 0.4531 -0.0356 0.190 Uiso 1 1 calc R . .
C28 C -0.1971(3) 0.5673(4) -0.0800(3) 0.118(2) Uani 1 1 d . . .
H28A H -0.1667 0.5394 -0.1033 0.177 Uiso 1 1 calc R . .
H28B H -0.2261 0.6066 -0.1015 0.177 Uiso 1 1 calc R . .
H28C H -0.2284 0.5291 -0.0644 0.177 Uiso 1 1 calc R . .
O1 O -0.15326(19) 0.6069(2) -0.03669(17) 0.0905(11) Uani 1 1 d . . .
C29 C -0.1946(3) 0.6494(5) -0.0008(3) 0.119(2) Uani 1 1 d . . .
H29A H -0.2264 0.6123 0.0158 0.143 Uiso 1 1 calc R . .
H29B H -0.2244 0.6896 -0.0216 0.143 Uiso 1 1 calc R . .
C30 C -0.1468(4) 0.6886(4) 0.0419(3) 0.120(2) Uani 1 1 d . . .
H30A H -0.1232 0.7345 0.0265 0.143 Uiso 1 1 calc R . .
H30B H -0.1746 0.7083 0.0708 0.143 Uiso 1 1 calc R . .
O2 O -0.0949(2) 0.6333(3) 0.06398(16) 0.0942(12) Uani 1 1 d . . .
C31 C -0.0461(3) 0.6639(5) 0.1091(3) 0.144(3) Uani 1 1 d . . .
H31A H -0.0127 0.6221 0.1225 0.216 Uiso 1 1 calc R . .
H31B H -0.0734 0.6811 0.1385 0.216 Uiso 1 1 calc R . .
H31C H -0.0196 0.7091 0.0966 0.216 Uiso 1 1 calc R . .
B3 B 0.2434(4) 0.2663(5) 0.3201(3) 0.083(2) Uani 1 1 d D . .
H3A H 0.1864(15) 0.262(3) 0.3349(19) 0.112(17) Uiso 1 1 d D . .
H3B H 0.289(2) 0.238(3) 0.348(2) 0.15(2) Uiso 1 1 d D . .
H3C H 0.257(3) 0.3316(19) 0.336(3) 0.18(3) Uiso 1 1 d D . .
B4 B 0.3403(4) 0.2414(5) 0.1219(3) 0.0784(19) Uani 1 1 d D A .
H4A H 0.308(2) 0.222(2) 0.0823(12) 0.084(14) Uiso 1 1 d D A .
H4B H 0.384(3) 0.191(3) 0.130(2) 0.116(18) Uiso 1 1 d . A .
H4C H 0.365(2) 0.306(3) 0.1153(18) 0.100(17) Uiso 1 1 d . A .
Li2 Li 0.3703(4) 0.1296(5) 0.0567(3) 0.111(4) Uani 1 1 d D . .
N3 N 0.1904(2) 0.2348(2) 0.21768(17) 0.0578(10) Uani 1 1 d . . .
N4 N 0.30375(19) 0.2572(2) 0.22558(15) 0.0529(10) Uani 1 1 d . A .
C32 C 0.2462(3) 0.2526(3) 0.25561(19) 0.0558(12) Uani 1 1 d . . .
C33 C 0.2139(3) 0.2279(3) 0.1657(2) 0.0589(13) Uani 1 1 d . A .
H33 H 0.1842 0.2158 0.1334 0.071 Uiso 1 1 calc R . .
C34 C 0.2858(2) 0.2413(3) 0.16861(19) 0.0566(12) Uani 1 1 d . . .
C35 C 0.3758(3) 0.2776(3) 0.24960(19) 0.0626(13) Uani 1 1 d . . .
C36 C 0.4194(3) 0.2163(4) 0.2749(2) 0.0882(18) Uani 1 1 d . A .
C37 C 0.4877(4) 0.2375(6) 0.2965(3) 0.131(3) Uani 1 1 d . . .
H37 H 0.5181 0.1980 0.3136 0.157 Uiso 1 1 calc R A .
C38 C 0.5128(4) 0.3136(7) 0.2939(3) 0.142(3) Uani 1 1 d . A .
H38 H 0.5603 0.3252 0.3084 0.170 Uiso 1 1 calc R . .
C39 C 0.4690(4) 0.3750(5) 0.2701(3) 0.116(2) Uani 1 1 d . . .
H39 H 0.4863 0.4278 0.2692 0.139 Uiso 1 1 calc R A .
C40 C 0.3987(3) 0.3566(4) 0.2474(2) 0.0774(16) Uani 1 1 d . A .
C41 C 0.3488(3) 0.4236(4) 0.2227(3) 0.0877(17) Uani 1 1 d . . .
H41 H 0.3053 0.3974 0.2041 0.105 Uiso 1 1 calc R A .
C42 C 0.3814(4) 0.4745(4) 0.1795(3) 0.142(3) Uani 1 1 d . A .
H42A H 0.3469 0.5148 0.1652 0.212 Uiso 1 1 calc R . .
H42B H 0.3932 0.4403 0.1497 0.212 Uiso 1 1 calc R . .
H42C H 0.4247 0.5006 0.1961 0.212 Uiso 1 1 calc R . .
C43 C 0.3244(4) 0.4768(4) 0.2670(3) 0.160(3) Uani 1 1 d . A .
H43A H 0.2924 0.5179 0.2504 0.241 Uiso 1 1 calc R . .
H43B H 0.3659 0.5019 0.2872 0.241 Uiso 1 1 calc R . .
H43C H 0.2992 0.4449 0.2919 0.241 Uiso 1 1 calc R . .
C44 C 0.3925(4) 0.1307(5) 0.2794(3) 0.127(3) Uani 1 1 d . . .
H44 H 0.3396 0.1312 0.2702 0.152 Uiso 1 1 calc R A .
C45 C 0.4084(5) 0.0955(5) 0.3372(3) 0.183(4) Uani 1 1 d . A .
H45A H 0.3894 0.0416 0.3378 0.274 Uiso 1 1 calc R . .
H45B H 0.3860 0.1286 0.3631 0.274 Uiso 1 1 calc R . .
H45C H 0.4600 0.0943 0.3473 0.274 Uiso 1 1 calc R . .
C46 C 0.4245(6) 0.0756(5) 0.2380(4) 0.237(5) Uani 1 1 d . A .
H46A H 0.4059 0.0218 0.2412 0.355 Uiso 1 1 calc R . .
H46B H 0.4764 0.0749 0.2457 0.355 Uiso 1 1 calc R . .
H46C H 0.4113 0.0955 0.2012 0.355 Uiso 1 1 calc R . .
C47 C 0.1169(3) 0.2172(4) 0.2290(2) 0.0703(15) Uani 1 1 d . . .
C48 C 0.1005(3) 0.1374(4) 0.2387(2) 0.0847(17) Uani 1 1 d . . .
C49 C 0.0284(4) 0.1207(5) 0.2462(3) 0.113(2) Uani 1 1 d . . .
H49 H 0.0147 0.0678 0.2528 0.135 Uiso 1 1 calc R . .
C50 C -0.0223(4) 0.1809(7) 0.2441(3) 0.123(3) Uani 1 1 d . . .
H50 H -0.0702 0.1681 0.2486 0.148 Uiso 1 1 calc R . .
C51 C -0.0040(4) 0.2590(5) 0.2355(3) 0.119(2) Uani 1 1 d . . .
H51 H -0.0390 0.2994 0.2355 0.143 Uiso 1 1 calc R . .
C52 C 0.0669(3) 0.2788(4) 0.2268(2) 0.0864(17) Uani 1 1 d . . .
C53 C 0.0874(3) 0.3667(4) 0.2176(3) 0.108(2) Uani 1 1 d . . .
H53 H 0.1371 0.3674 0.2072 0.129 Uiso 1 1 calc R . .
C54 C 0.0380(4) 0.4054(4) 0.1703(3) 0.145(3) Uani 1 1 d . . .
H54A H 0.0531 0.4602 0.1652 0.218 Uiso 1 1 calc R . .
H54B H -0.0113 0.4050 0.1791 0.218 Uiso 1 1 calc R . .
H54C H 0.0412 0.3754 0.1368 0.218 Uiso 1 1 calc R . .
C55 C 0.0868(4) 0.4165(4) 0.2710(3) 0.159(3) Uani 1 1 d . . .
H55A H 0.1005 0.4714 0.2642 0.239 Uiso 1 1 calc R . .
H55B H 0.1206 0.3936 0.2995 0.239 Uiso 1 1 calc R . .
H55C H 0.0389 0.4158 0.2826 0.239 Uiso 1 1 calc R . .
C56 C 0.1571(3) 0.0707(4) 0.2422(3) 0.0984(19) Uani 1 1 d . . .
H56 H 0.2016 0.0936 0.2300 0.118 Uiso 1 1 calc R . .
C57 C 0.1754(4) 0.0415(4) 0.3023(3) 0.152(3) Uani 1 1 d . . .
H57A H 0.2120 0.0001 0.3034 0.228 Uiso 1 1 calc R . .
H57B H 0.1325 0.0200 0.3157 0.228 Uiso 1 1 calc R . .
H57C H 0.1933 0.0861 0.3251 0.228 Uiso 1 1 calc R . .
C58 C 0.1339(4) -0.0002(4) 0.2038(3) 0.151(3) Uani 1 1 d . . .
H58A H 0.1716 -0.0403 0.2065 0.226 Uiso 1 1 calc R . .
H58B H 0.1254 0.0188 0.1663 0.226 Uiso 1 1 calc R . .
H58C H 0.0900 -0.0236 0.2146 0.226 Uiso 1 1 calc R . .
C59 C 0.4993(9) 0.1823(17) 0.0002(11) 0.266(13) Uani 0.380(11) 1 d PDU A 1
H59A H 0.5240 0.1589 0.0333 0.399 Uiso 0.380(11) 1 calc PR A 1
H59B H 0.5208 0.2337 -0.0067 0.399 Uiso 0.380(11) 1 calc PR A 1
H59C H 0.5036 0.1468 -0.0306 0.399 Uiso 0.380(11) 1 calc PR A 1
O3 O 0.4238(8) 0.1934(12) 0.0072(8) 0.165(7) Uani 0.380(11) 1 d PDU A 1
C60 C 0.3884(14) 0.2506(16) -0.0341(13) 0.256(9) Uani 0.380(11) 1 d PDU A 1
H60A H 0.3750 0.3012 -0.0178 0.307 Uiso 0.380(11) 1 calc PR A 1
H60B H 0.4172 0.2608 -0.0645 0.307 Uiso 0.380(11) 1 calc PR A 1
C61 C 0.3238(19) 0.1969(19) -0.0506(11) 0.304(11) Uani 0.380(11) 1 d PDU A 1
H61A H 0.3268 0.1837 -0.0892 0.365 Uiso 0.380(11) 1 calc PR A 1
H61B H 0.2817 0.2318 -0.0501 0.365 Uiso 0.380(11) 1 calc PR A 1
O4 O 0.3022(19) 0.1151(17) -0.0229(9) 0.302(11) Uani 0.380(11) 1 d PDU A 1
C62 C 0.250(2) 0.057(2) -0.0540(10) 0.342(17) Uani 0.380(11) 1 d PDU A 1
H62A H 0.2202 0.0323 -0.0286 0.513 Uiso 0.380(11) 1 calc PR A 1
H62B H 0.2761 0.0165 -0.0715 0.513 Uiso 0.380(11) 1 calc PR A 1
H62C H 0.2190 0.0865 -0.0816 0.513 Uiso 0.380(11) 1 calc PR A 1
C59' C 0.4598(15) 0.2477(13) 0.0109(10) 0.314(12) Uani 0.620(11) 1 d PDU A 2
H59D H 0.4799 0.2430 0.0489 0.471 Uiso 0.620(11) 1 calc PR A 2
H59E H 0.4299 0.2952 0.0064 0.471 Uiso 0.620(11) 1 calc PR A 2
H59F H 0.4984 0.2518 -0.0123 0.471 Uiso 0.620(11) 1 calc PR A 2
O3' O 0.4161(9) 0.1766(11) -0.0047(6) 0.219(7) Uani 0.620(11) 1 d PDU A 2
C60' C 0.3795(12) 0.1700(17) -0.0593(6) 0.287(9) Uani 0.620(11) 1 d PDU A 2
H60C H 0.4140 0.1581 -0.0856 0.345 Uiso 0.620(11) 1 calc PR A 2
H60D H 0.3549 0.2202 -0.0701 0.345 Uiso 0.620(11) 1 calc PR A 2
C61' C 0.3237(14) 0.0999(16) -0.0581(7) 0.306(9) Uani 0.620(11) 1 d PDU A 2
H61C H 0.2864 0.1076 -0.0889 0.367 Uiso 0.620(11) 1 calc PR A 2
H61D H 0.3485 0.0497 -0.0647 0.367 Uiso 0.620(11) 1 calc PR A 2
O4' O 0.2854(11) 0.0889(17) -0.0052(7) 0.345(9) Uani 0.620(11) 1 d PDU A 2
C62' C 0.2094(11) 0.0794(17) 0.0030(12) 0.336(13) Uani 0.620(11) 1 d PDU A 2
H62D H 0.2047 0.0761 0.0419 0.503 Uiso 0.620(11) 1 calc PR A 2
H62E H 0.1908 0.0308 -0.0150 0.503 Uiso 0.620(11) 1 calc PR A 2
H62F H 0.1824 0.1251 -0.0126 0.503 Uiso 0.620(11) 1 calc PR A 2
C63 C 0.2428(9) 0.0352(10) 0.0614(9) 0.276(12) Uani 0.659(11) 1 d PDU A 1
H63A H 0.2203 0.0860 0.0684 0.415 Uiso 0.659(11) 1 calc PR A 1
H63B H 0.2154 -0.0080 0.0755 0.415 Uiso 0.659(11) 1 calc PR A 1
H63C H 0.2439 0.0284 0.0223 0.415 Uiso 0.659(11) 1 calc PR A 1
O5 O 0.3171(10) 0.0342(9) 0.0891(10) 0.282(8) Uani 0.659(11) 1 d PDU A 1
C64 C 0.3680(9) -0.0385(8) 0.0804(10) 0.258(7) Uani 0.659(11) 1 d PDU A 1
H64A H 0.3512 -0.0645 0.0455 0.310 Uiso 0.659(11) 1 calc PR A 1
H64B H 0.3642 -0.0776 0.1097 0.310 Uiso 0.659(11) 1 calc PR A 1
C65 C 0.4500(9) -0.0147(8) 0.0798(12) 0.318(9) Uani 0.659(11) 1 d PDU A 1
H65A H 0.4740 -0.0280 0.1162 0.381 Uiso 0.659(11) 1 calc PR A 1
H65B H 0.4697 -0.0512 0.0539 0.381 Uiso 0.659(11) 1 calc PR A 1
O6 O 0.4761(7) 0.0701(8) 0.0662(5) 0.252(6) Uani 0.659(11) 1 d PDU A 1
C66 C 0.5353(8) 0.1087(13) 0.1017(7) 0.303(11) Uani 0.659(11) 1 d PDU A 1
H66A H 0.5420 0.1630 0.0892 0.455 Uiso 0.659(11) 1 calc PR A 1
H66B H 0.5794 0.0785 0.1000 0.455 Uiso 0.659(11) 1 calc PR A 1
H66C H 0.5235 0.1098 0.1392 0.455 Uiso 0.659(11) 1 calc PR A 1
C63' C 0.2796(15) -0.0101(13) 0.1146(15) 0.205(13) Uani 0.341(11) 1 d PDU A 2
H63D H 0.2343 0.0138 0.0999 0.308 Uiso 0.341(11) 1 calc PR A 2
H63E H 0.2893 0.0030 0.1532 0.308 Uiso 0.341(11) 1 calc PR A 2
H63F H 0.2769 -0.0678 0.1102 0.308 Uiso 0.341(11) 1 calc PR A 2
O5' O 0.3403(11) 0.0227(11) 0.0837(12) 0.175(7) Uani 0.341(11) 1 d PDU A 2
C64' C 0.4127(13) -0.0254(13) 0.087(2) 0.244(9) Uani 0.341(11) 1 d PDU A 2
H64C H 0.4142 -0.0542 0.0523 0.293 Uiso 0.341(11) 1 calc PR A 2
H64D H 0.4121 -0.0657 0.1160 0.293 Uiso 0.341(11) 1 calc PR A 2
C65' C 0.4848(11) 0.0251(16) 0.0985(19) 0.291(11) Uani 0.341(11) 1 d PDU A 2
H65C H 0.4988 0.0236 0.1382 0.349 Uiso 0.341(11) 1 calc PR A 2
H65D H 0.5222 -0.0038 0.0814 0.349 Uiso 0.341(11) 1 calc PR A 2
O6' O 0.4884(8) 0.1152(12) 0.0802(8) 0.211(9) Uani 0.341(11) 1 d PDU A 2
C66' C 0.5470(15) 0.138(2) 0.0481(14) 0.310(16) Uani 0.341(11) 1 d PDU A 2
H66D H 0.5368 0.1896 0.0313 0.465 Uiso 0.341(11) 1 calc PR A 2
H66E H 0.5511 0.0980 0.0197 0.465 Uiso 0.341(11) 1 calc PR A 2
H66F H 0.5918 0.1402 0.0720 0.465 Uiso 0.341(11) 1 calc PR A 2

loop_
_atom_site_aniso_label
_atom_site_aniso_U_11
_atom_site_aniso_U_22
_atom_site_aniso_U_33
_atom_site_aniso_U_23
_atom_site_aniso_U_13
_atom_site_aniso_U_12
B1 0.071(5) 0.071(5) 0.088(5) -0.015(4) 0.009(4) -0.021(4)
B2 0.052(4) 0.077(5) 0.067(5) 0.001(4) 0.006(3) -0.004(4)
Li1 0.065(5) 0.087(6) 0.078(6) 0.008(5) 0.015(5) 0.006(5)
N1 0.043(2) 0.060(3) 0.048(2) -0.001(2) 0.0054(19) -0.001(2)
N2 0.048(2) 0.059(3) 0.048(2) -0.006(2) 0.0074(19) -0.006(2)
C1 0.047(3) 0.061(3) 0.052(3) -0.004(3) 0.004(2) -0.008(3)
C2 0.047(3) 0.056(3) 0.055(3) -0.004(3) 0.003(2) -0.012(3)
C3 0.045(3) 0.055(3) 0.045(3) 0.000(2) 0.005(2) -0.007(2)
C4 0.056(3) 0.065(3) 0.051(3) -0.013(3) 0.009(3) -0.004(3)
C5 0.069(3) 0.086(4) 0.061(4) -0.018(3) 0.010(3) -0.003(3)
C6 0.100(5) 0.126(6) 0.067(4) -0.030(4) 0.011(4) 0.005(4)
C7 0.113(6) 0.117(6) 0.095(6) -0.041(5) 0.020(4) 0.021(4)
C8 0.088(4) 0.095(5) 0.101(5) -0.021(4) 0.005(4) 0.024(4)
C9 0.067(4) 0.068(4) 0.071(4) -0.018(3) 0.008(3) 0.002(3)
C10 0.075(4) 0.082(4) 0.077(4) 0.005(3) 0.003(3) 0.013(3)
C11 0.086(5) 0.145(6) 0.105(5) 0.007(4) -0.011(4) -0.001(4)
C12 0.149(6) 0.151(6) 0.111(5) 0.037(5) -0.007(5) -0.036(5)
C13 0.086(4) 0.117(5) 0.050(3) -0.007(3) 0.003(3) 0.010(4)
C14 0.122(5) 0.127(5) 0.089(5) 0.009(4) 0.011(4) 0.009(4)
C15 0.083(4) 0.188(7) 0.104(5) 0.003(5) -0.015(4) -0.013(5)
C16 0.047(3) 0.074(4) 0.059(3) 0.001(3) 0.015(3) -0.004(3)
C17 0.057(3) 0.102(4) 0.069(4) 0.012(3) 0.017(3) 0.006(3)
C18 0.069(4) 0.149(6) 0.100(5) 0.030(5) 0.028(4) 0.030(4)
C19 0.083(5) 0.149(6) 0.100(5) 0.010(5) 0.051(4) 0.014(4)
C20 0.082(4) 0.117(5) 0.075(4) 0.017(4) 0.030(4) -0.005(4)
C21 0.061(4) 0.082(4) 0.057(3) 0.003(3) 0.014(3) -0.010(3)
C22 0.083(4) 0.094(4) 0.065(4) 0.022(3) 0.012(3) 0.003(4)
C23 0.120(5) 0.129(6) 0.117(6) 0.014(4) -0.036(4) -0.028(4)
C24 0.148(6) 0.095(5) 0.122(6) 0.034(4) -0.006(4) -0.015(4)
C25 0.059(4) 0.118(5) 0.095(5) 0.041(4) 0.018(3) 0.022(4)
C26 0.139(6) 0.172(7) 0.086(5) 0.028(5) -0.002(5) 0.001(5)
C27 0.098(5) 0.125(6) 0.158(7) 0.050(5) 0.018(4) 0.012(4)
C28 0.104(5) 0.137(6) 0.104(5) 0.008(4) -0.028(4) -0.009(4)
O1 0.069(2) 0.113(3) 0.088(3) -0.006(2) 0.001(2) 0.009(2)
C29 0.081(5) 0.163(7) 0.112(6) -0.001(5) 0.001(4) 0.043(5)
C30 0.140(6) 0.117(6) 0.103(6) 0.002(5) 0.022(5) 0.046(5)
O2 0.074(3) 0.121(3) 0.088(3) -0.009(3) 0.011(2) 0.014(3)
C31 0.110(5) 0.219(8) 0.099(5) -0.047(5) -0.002(4) -0.019(5)
B3 0.085(5) 0.107(6) 0.056(4) -0.008(4) 0.007(4) -0.003(5)
B4 0.067(4) 0.088(6) 0.081(5) -0.003(4) 0.011(4) 0.007(4)
Li2 0.105(8) 0.134(10) 0.097(8) 0.014(7) 0.028(6) 0.032(7)
N3 0.054(3) 0.061(3) 0.058(3) -0.003(2) 0.006(2) -0.005(2)
N4 0.048(2) 0.053(2) 0.056(3) -0.002(2) -0.003(2) 0.004(2)
C32 0.058(3) 0.052(3) 0.056(3) 0.002(3) 0.002(3) 0.004(3)
C33 0.061(3) 0.063(3) 0.052(3) -0.005(3) 0.000(3) 0.001(3)
C34 0.051(3) 0.059(3) 0.058(3) -0.001(3) 0.000(3) 0.005(3)
C35 0.051(3) 0.074(4) 0.060(3) -0.007(3) -0.007(3) 0.006(3)
C36 0.066(4) 0.101(5) 0.091(4) -0.010(4) -0.022(3) 0.022(4)
C37 0.088(6) 0.181(9) 0.117(6) -0.013(6) -0.023(5) 0.040(6)
C38 0.068(5) 0.218(10) 0.128(7) -0.015(8) -0.034(4) -0.013(7)
C39 0.075(5) 0.146(7) 0.122(6) -0.012(5) -0.010(4) -0.039(5)
C40 0.063(4) 0.088(5) 0.080(4) -0.010(3) -0.001(3) -0.007(4)
C41 0.093(4) 0.074(4) 0.095(5) -0.009(4) 0.007(4) -0.016(4)
C42 0.154(7) 0.140(6) 0.134(6) 0.041(5) 0.031(5) -0.019(5)
C43 0.240(9) 0.104(6) 0.142(7) -0.008(5) 0.041(6) 0.045(6)
C44 0.143(6) 0.093(5) 0.133(7) -0.004(5) -0.035(5) 0.045(5)
C45 0.265(10) 0.144(7) 0.133(7) 0.043(6) -0.006(7) 0.058(7)
C46 0.395(15) 0.157(8) 0.148(8) -0.031(6) -0.013(9) 0.129(9)
C47 0.063(4) 0.080(4) 0.068(4) 0.008(3) 0.006(3) -0.011(4)
C48 0.081(5) 0.094(5) 0.079(4) 0.009(4) 0.009(3) -0.023(4)
C49 0.096(5) 0.140(7) 0.103(5) 0.019(5) 0.013(4) -0.041(5)
C50 0.069(5) 0.190(9) 0.111(6) 0.019(6) 0.017(4) -0.027(6)
C51 0.068(5) 0.162(8) 0.131(6) 0.021(6) 0.027(4) -0.002(5)
C52 0.069(4) 0.105(5) 0.087(4) 0.012(4) 0.015(3) 0.005(4)
C53 0.083(4) 0.104(6) 0.140(6) 0.013(5) 0.034(4) 0.027(4)
C54 0.153(7) 0.141(7) 0.142(7) 0.035(5) 0.020(5) 0.023(5)
C55 0.168(7) 0.138(7) 0.164(8) -0.019(6) -0.013(6) 0.049(6)
C56 0.106(5) 0.073(4) 0.116(6) 0.006(4) 0.010(4) -0.023(4)
C57 0.202(8) 0.111(6) 0.132(7) 0.017(5) -0.025(6) 0.006(5)
C58 0.192(8) 0.119(6) 0.141(6) -0.024(5) 0.017(6) -0.042(5)
C59 0.165(15) 0.21(3) 0.47(4) -0.04(2) 0.23(2) -0.060(16)
O3 0.182(11) 0.110(13) 0.235(14) -0.040(11) 0.163(10) -0.042(10)
C60 0.35(2) 0.215(18) 0.222(19) -0.004(16) 0.105(17) -0.004(14)
C61 0.45(2) 0.242(19) 0.21(2) 0.036(17) -0.004(18) -0.041(19)
O4 0.54(2) 0.141(14) 0.19(2) -0.013(14) -0.092(19) -0.059(16)
C62 0.52(4) 0.30(3) 0.18(3) -0.08(2) -0.06(3) -0.12(2)
C59' 0.31(3) 0.28(2) 0.40(2) -0.03(2) 0.215(18) -0.112(19)
O3' 0.309(15) 0.167(12) 0.192(11) 0.000(10) 0.078(11) 0.012(9)
C60' 0.39(2) 0.283(19) 0.198(13) 0.031(16) 0.059(13) 0.062(15)
C61' 0.51(2) 0.203(18) 0.185(16) -0.008(17) -0.036(15) 0.015(15)
O4' 0.43(2) 0.32(2) 0.284(17) 0.021(16) -0.001(17) -0.073(17)
C62' 0.31(2) 0.27(3) 0.41(3) -0.13(2) -0.08(2) 0.01(2)
C63 0.208(13) 0.121(13) 0.53(4) 0.068(19) 0.170(16) -0.014(12)
O5 0.395(16) 0.111(10) 0.330(17) -0.086(11) -0.004(16) 0.008(12)
C64 0.269(15) 0.167(12) 0.314(16) -0.059(13) -0.077(16) 0.013(10)
C65 0.327(15) 0.323(17) 0.292(19) -0.079(17) -0.019(19) -0.056(14)
O6 0.254(12) 0.292(16) 0.198(11) -0.113(12) -0.023(9) 0.009(10)
C66 0.087(11) 0.46(2) 0.37(3) -0.12(2) 0.060(13) -0.096(14)
C63' 0.25(2) 0.051(15) 0.33(3) 0.018(18) 0.12(2) -0.055(16)
O5' 0.255(14) 0.102(15) 0.190(14) -0.054(13) 0.120(13) 0.007(12)
C64' 0.219(18) 0.249(18) 0.27(2) -0.028(19) 0.03(2) 0.023(13)
C65' 0.264(15) 0.32(2) 0.28(2) -0.12(2) 0.02(2) -0.030(18)
O6' 0.084(12) 0.307(19) 0.238(19) -0.173(16) -0.007(12) -0.036(13)
C66' 0.20(3) 0.49(4) 0.24(3) -0.14(3) 0.04(2) -0.12(3)

loop_
_atom_type_symbol
_atom_type_description
_atom_type_scat_dispersion_real
_atom_type_scat_dispersion_imag
_atom_type_scat_source
C C 0.0033 0.0016 'International Tables Vol C Tables 4.2.6.8 and 6.1.1.4'
H H 0.0000 0.0000 'International Tables Vol C Tables 4.2.6.8 and 6.1.1.4'
Li Li -0.0003 0.0001 'International Tables Vol C Tables 4.2.6.8 and 6.1.1.4'
B B 0.0013 0.0007 'International Tables Vol C Tables 4.2.6.8 and 6.1.1.4'
N N 0.0061 0.0033 'International Tables Vol C Tables 4.2.6.8 and 6.1.1.4'
O O 0.0106 0.0060 'International Tables Vol C Tables 4.2.6.8 and 6.1.1.4'

loop_
_geom_angle_atom_site_label_1
_geom_angle_atom_site_label_2
_geom_angle_atom_site_label_3
_geom_angle
_geom_angle_site_symmetry_1
_geom_angle_site_symmetry_3
C1 B1 H1A 109(2) . .
C1 B1 H1B 109(3) . .
H1A B1 H1B 106(4) . .
C1 B1 H1C 108(3) . .
H1A B1 H1C 115(4) . .
H1B B1 H1C 111(4) . .
C3 B2 Li1 160.9(5) . .
C3 B2 Li1 118.8(4) . 3_565
Li1 B2 Li1 80.3(3) . 3_565
C3 B2 H2A 115(2) . .
Li1 B2 H2A 71(2) . .
Li1 B2 H2A 63(2) 3_565 .
C3 B2 H2B 108.0(18) . .
Li1 B2 H2B 84.5(18) . .
Li1 B2 H2B 50.9(18) 3_565 .
H2A B2 H2B 112(3) . .
C3 B2 H2C 113(2) . .
Li1 B2 H2C 49(2) . .
Li1 B2 H2C 127(2) 3_565 .
H2A B2 H2C 105(3) . .
H2B B2 H2C 104(3) . .
H2C Li1 O2 104.7(11) . .
H2C Li1 O1 106.2(9) . .
O2 Li1 O1 82.8(4) . .
H2C Li1 H2A 47.5(13) . .
O2 Li1 H2A 103.1(10) . .
O1 Li1 H2A 153.7(11) . .
H2C Li1 B2 25.5(7) . .
O2 Li1 B2 116.9(4) . .
O1 Li1 B2 127.9(4) . .
H2A Li1 B2 27.1(10) . .
H2C Li1 B2 124.1(8) . 3_565
O2 Li1 B2 118.4(4) . 3_565
O1 Li1 B2 112.5(4) . 3_565
H2A Li1 B2 87.5(10) . 3_565
B2 Li1 B2 99.7(3) . 3_565
H2C Li1 H2B 42.6(12) . .
O2 Li1 H2B 142.8(10) . .
O1 Li1 H2B 118.5(9) . .
H2A Li1 H2B 44.4(12) . .
B2 Li1 H2B 25.9(8) . .
B2 Li1 H2B 83.2(8) 3_565 .
H2C Li1 C30 101.7(9) . .
O2 Li1 C30 28.3(2) . .
O1 Li1 C30 56.1(3) . .
H2A Li1 C30 122.2(10) . .
B2 Li1 C30 123.6(4) . .
B2 Li1 C30 133.1(4) 3_565 .
H2B Li1 C30 143.7(9) . .
H2C Li1 C29 114.5(8) . .
O2 Li1 C29 54.8(3) . .
O1 Li1 C29 28.3(2) . .
H2A Li1 C29 150.8(10) . .
B2 Li1 C29 140.0(4) . .
B2 Li1 C29 118.8(4) 3_565 .
H2B Li1 C29 143.2(8) . .
C30 Li1 C29 30.11(19) . .
H2C Li1 Li1 75.5(8) . 3_565
O2 Li1 Li1 136.0(5) . 3_565
O1 Li1 Li1 140.3(5) . 3_565
H2A Li1 Li1 44.4(9) . 3_565
B2 Li1 Li1 50.7(3) . 3_565
B2 Li1 Li1 49.0(3) 3_565 3_565
H2B Li1 Li1 38.6(8) . 3_565
C30 Li1 Li1 163.6(5) . 3_565
C29 Li1 Li1 164.8(5) . 3_565
H2C Li1 H2C 0(3) . .
O2 Li1 H2C 104.7(11) . .
O1 Li1 H2C 106.2(9) . .
H2A Li1 H2C 47.5(13) . .
B2 Li1 H2C 25.5(7) . .
B2 Li1 H2C 124.1(8) 3_565 .
H2B Li1 H2C 42.6(12) . .
C30 Li1 H2C 101.7(9) . .
C29 Li1 H2C 114.5(8) . .
Li1 Li1 H2C 75.5(8) 3_565 .
C1 N1 C2 110.2(4) . .
C1 N1 C16 123.9(4) . .
C2 N1 C16 125.8(4) . .
C1 N2 C3 112.4(4) . .
C1 N2 C4 123.0(4) . .
C3 N2 C4 124.6(4) . .
N1 C1 N2 104.6(4) . .
N1 C1 B1 126.5(5) . .
N2 C1 B1 128.9(5) . .
C3 C2 N1 109.6(4) . .
C3 C2 H2 125.2 . .
N1 C2 H2 125.2 . .
C2 C3 N2 103.2(4) . .
C2 C3 B2 130.9(5) . .
N2 C3 B2 125.9(4) . .
C9 C4 C5 123.4(5) . .
C9 C4 N2 118.6(4) . .
C5 C4 N2 118.0(5) . .
C4 C5 C6 116.8(5) . .
C4 C5 C13 122.9(5) . .
C6 C5 C13 120.3(5) . .
C7 C6 C5 121.4(6) . .
C7 C6 H6 119.3 . .
C5 C6 H6 119.3 . .
C6 C7 C8 120.2(6) . .
C6 C7 H7 119.9 . .
C8 C7 H7 119.9 . .
C7 C8 C9 121.4(6) . .
C7 C8 H8 119.3 . .
C9 C8 H8 119.3 . .
C4 C9 C8 116.9(5) . .
C4 C9 C10 123.0(5) . .
C8 C9 C10 120.1(5) . .
C9 C10 C11 113.3(5) . .
C9 C10 C12 111.1(5) . .
C11 C10 C12 110.7(5) . .
C9 C10 H10 107.2 . .
C11 C10 H10 107.2 . .
C12 C10 H10 107.2 . .
C10 C11 H11A 109.5 . .
C10 C11 H11B 109.5 . .
H11A C11 H11B 109.5 . .
C10 C11 H11C 109.5 . .
H11A C11 H11C 109.5 . .
H11B C11 H11C 109.5 . .
C10 C12 H12A 109.5 . .
C10 C12 H12B 109.5 . .
H12A C12 H12B 109.5 . .
C10 C12 H12C 109.5 . .
H12A C12 H12C 109.5 . .
H12B C12 H12C 109.5 . .
C15 C13 C5 112.5(5) . .
C15 C13 C14 110.3(5) . .
C5 C13 C14 111.2(5) . .
C15 C13 H13 107.5 . .
C5 C13 H13 107.5 . .
C14 C13 H13 107.5 . .
C13 C14 H14A 109.5 . .
C13 C14 H14B 109.5 . .
H14A C14 H14B 109.5 . .
C13 C14 H14C 109.5 . .
H14A C14 H14C 109.5 . .
H14B C14 H14C 109.5 . .
C13 C15 H15A 109.5 . .
C13 C15 H15B 109.5 . .
H15A C15 H15B 109.5 . .
C13 C15 H15C 109.5 . .
H15A C15 H15C 109.5 . .
H15B C15 H15C 109.5 . .
C17 C16 C21 123.2(5) . .
C17 C16 N1 118.9(4) . .
C21 C16 N1 117.9(4) . .
C16 C17 C18 117.6(5) . .
C16 C17 C25 122.2(5) . .
C18 C17 C25 120.2(5) . .
C19 C18 C17 120.4(6) . .
C19 C18 H18 119.8 . .
C17 C18 H18 119.8 . .
C20 C19 C18 120.6(6) . .
C20 C19 H19 119.7 . .
C18 C19 H19 119.7 . .
C21 C20 C19 121.6(5) . .
C21 C20 H20 119.2 . .
C19 C20 H20 119.2 . .
C20 C21 C16 116.6(5) . .
C20 C21 C22 120.9(5) . .
C16 C21 C22 122.5(5) . .
C21 C22 C24 112.6(5) . .
C21 C22 C23 111.0(5) . .
C24 C22 C23 110.7(5) . .
C21 C22 H22 107.4 . .
C24 C22 H22 107.4 . .
C23 C22 H22 107.4 . .
C22 C23 H23A 109.5 . .
C22 C23 H23B 109.5 . .
H23A C23 H23B 109.5 . .
C22 C23 H23C 109.5 . .
H23A C23 H23C 109.5 . .
H23B C23 H23C 109.5 . .
C22 C24 H24A 109.5 . .
C22 C24 H24B 109.5 . .
H24A C24 H24B 109.5 . .
C22 C24 H24C 109.5 . .
H24A C24 H24C 109.5 . .
H24B C24 H24C 109.5 . .
C17 C25 C27 111.2(5) . .
C17 C25 C26 111.8(5) . .
C27 C25 C26 110.6(5) . .
C17 C25 H25 107.7 . .
C27 C25 H25 107.7 . .
C26 C25 H25 107.7 . .
C25 C26 H26A 109.5 . .
C25 C26 H26B 109.5 . .
H26A C26 H26B 109.5 . .
C25 C26 H26C 109.5 . .
H26A C26 H26C 109.5 . .
H26B C26 H26C 109.5 . .
C25 C27 H27A 109.5 . .
C25 C27 H27B 109.5 . .
H27A C27 H27B 109.5 . .
C25 C27 H27C 109.5 . .
H27A C27 H27C 109.5 . .
H27B C27 H27C 109.5 . .
O1 C28 H28A 109.5 . .
O1 C28 H28B 109.5 . .
H28A C28 H28B 109.5 . .
O1 C28 H28C 109.5 . .
H28A C28 H28C 109.5 . .
H28B C28 H28C 109.5 . .
C29 O1 C28 112.5(5) . .
C29 O1 Li1 109.8(4) . .
C28 O1 Li1 127.5(4) . .
O1 C29 C30 109.8(5) . .
O1 C29 Li1 41.8(3) . .
C30 C29 Li1 73.8(4) . .
O1 C29 H29A 109.7 . .
C30 C29 H29A 109.7 . .
Li1 C29 H29A 103.6 . .
O1 C29 H29B 109.7 . .
C30 C29 H29B 109.7 . .
Li1 C29 H29B 144.0 . .
H29A C29 H29B 108.2 . .
O2 C30 C29 109.0(6) . .
O2 C30 Li1 41.7(3) . .
C29 C30 Li1 76.1(4) . .
O2 C30 H30A 109.9 . .
C29 C30 H30A 109.9 . .
Li1 C30 H30A 98.8 . .
O2 C30 H30B 109.9 . .
C29 C30 H30B 109.9 . .
Li1 C30 H30B 147.4 . .
H30A C30 H30B 108.3 . .
C30 O2 C31 114.4(5) . .
C30 O2 Li1 110.0(4) . .
C31 O2 Li1 123.0(4) . .
O2 C31 H31A 109.5 . .
O2 C31 H31B 109.5 . .
H31A C31 H31B 109.5 . .
O2 C31 H31C 109.5 . .
H31A C31 H31C 109.5 . .
H31B C31 H31C 109.5 . .
C32 B3 H3A 115(2) . .
C32 B3 H3B 115(3) . .
H3A B3 H3B 116(4) . .
C32 B3 H3C 115(3) . .
H3A B3 H3C 98(4) . .
H3B B3 H3C 94(4) . .
C34 B4 Li2 129.9(5) . .
C34 B4 H4A 107(2) . .
Li2 B4 H4A 53(2) . .
C34 B4 H4B 111(2) . .
Li2 B4 H4B 53(2) . .
H4A B4 H4B 105(3) . .
C34 B4 H4C 113(2) . .
Li2 B4 H4C 117(2) . .
H4A B4 H4C 108(3) . .
H4B B4 H4C 113(3) . .
O3' Li2 O5 149.4(10) . .
O3' Li2 O3 12.2(10) . .
O5 Li2 O3 161.1(10) . .
O3' Li2 O5' 140.0(10) . .
O5 Li2 O5' 14.0(7) . .
O3 Li2 O5' 149.9(10) . .
O3' Li2 O6' 75.0(7) . .
O5 Li2 O6' 108.6(8) . .
O3 Li2 O6' 70.3(8) . .
O5' Li2 O6' 97.1(7) . .
O3' Li2 O4 68.1(10) . .
O5 Li2 O4 90.1(10) . .
O3 Li2 O4 78.4(9) . .
O5' Li2 O4 92.3(12) . .
O6' Li2 O4 132.1(12) . .
O3' Li2 O4' 86.4(7) . .
O5 Li2 O4' 71.7(9) . .
O3 Li2 O4' 96.9(9) . .
O5' Li2 O4' 75.2(12) . .
O6' Li2 O4' 140.4(10) . .
O4 Li2 O4' 18.6(8) . .
O3' Li2 O6 78.5(7) . .
O5 Li2 O6 94.3(6) . .
O3 Li2 O6 78.4(6) . .
O5' Li2 O6 81.0(7) . .
O6' Li2 O6 22.0(5) . .
O4 Li2 O6 117.7(12) . .
O4' Li2 O6 120.7(10) . .
O3' Li2 H4A 103.8(13) . .
O5 Li2 H4A 98.5(13) . .
O3 Li2 H4A 97.0(13) . .
O5' Li2 H4A 112.2(13) . .
O6' Li2 H4A 125.0(10) . .
O4 Li2 H4A 93.4(13) . .
O4' Li2 H4A 93.0(11) . .
O6 Li2 H4A 146.2(9) . .
O3' Li2 H4B 116.4(15) . .
O5 Li2 H4B 93.8(15) . .
O3 Li2 H4B 104.1(15) . .
O5' Li2 H4B 99.6(16) . .
O6' Li2 H4B 78.5(15) . .
O4 Li2 H4B 145.7(18) . .
O4' Li2 H4B 140.8(16) . .
O6 Li2 H4B 96.0(15) . .
H4A Li2 H4B 52.2(15) . .
O3' Li2 B4 109.3(7) . .
O5 Li2 B4 99.9(6) . .
O3 Li2 B4 98.7(8) . .
O5' Li2 B4 110.7(8) . .
O6' Li2 B4 101.2(6) . .
O4 Li2 B4 119.0(11) . .
O4' Li2 B4 118.0(9) . .
O6 Li2 B4 121.1(5) . .
H4A Li2 B4 25.7(6) . .
H4B Li2 B4 26.8(14) . .
O3' Li2 H4C 90.9(11) . .
O5 Li2 H4C 118.7(10) . .
O3 Li2 H4C 80.0(11) . .
O5' Li2 H4C 129.0(12) . .
O6' Li2 H4C 93.4(10) . .
O4 Li2 H4C 116.1(12) . .
O4' Li2 H4C 122.0(12) . .
O6 Li2 H4C 115.3(9) . .
H4A Li2 H4C 32.2(11) . .
H4B Li2 H4C 34.8(16) . .
B4 Li2 H4C 18.7(8) . .
O3' Li2 H4A 103.8(13) . .
O5 Li2 H4A 98.5(13) . .
O3 Li2 H4A 97.0(13) . .
O5' Li2 H4A 112.2(13) . .
O6' Li2 H4A 125.0(10) . .
O4 Li2 H4A 93.4(13) . .
O4' Li2 H4A 93.0(11) . .
O6 Li2 H4A 146.2(9) . .
H4A Li2 H4A 0(3) . .
H4B Li2 H4A 52.2(15) . .
B4 Li2 H4A 25.7(6) . .
H4C Li2 H4A 32.2(11) . .
O3' Li2 H4B 116.4(15) . .
O5 Li2 H4B 93.8(15) . .
O3 Li2 H4B 104.1(15) . .
O5' Li2 H4B 99.6(16) . .
O6' Li2 H4B 78.5(15) . .
O4 Li2 H4B 145.7(18) . .
O4' Li2 H4B 140.8(16) . .
O6 Li2 H4B 96.0(15) . .
H4A Li2 H4B 52.2(15) . .
H4B Li2 H4B 0(3) . .
B4 Li2 H4B 26.8(14) . .
H4C Li2 H4B 34.8(16) . .
H4A Li2 H4B 52.2(15) . .
C32 N3 C33 110.5(4) . .
C32 N3 C47 125.7(4) . .
C33 N3 C47 123.5(4) . .
C32 N4 C34 113.7(4) . .
C32 N4 C35 122.9(4) . .
C34 N4 C35 123.4(4) . .
N3 C32 N4 103.6(4) . .
N3 C32 B3 127.2(5) . .
N4 C32 B3 129.3(5) . .
C34 C33 N3 110.3(4) . .
C34 C33 H33 124.9 . .
N3 C33 H33 124.9 . .
C33 C34 N4 102.0(4) . .
C33 C34 B4 131.4(5) . .
N4 C34 B4 126.6(4) . .
C40 C35 C36 122.6(5) . .
C40 C35 N4 118.9(5) . .
C36 C35 N4 118.4(5) . .
C37 C36 C35 116.9(7) . .
C37 C36 C44 121.0(7) . .
C35 C36 C44 122.1(5) . .
C38 C37 C36 122.3(8) . .
C38 C37 H37 118.8 . .
C36 C37 H37 118.8 . .
C37 C38 C39 121.0(7) . .
C37 C38 H38 119.5 . .
C39 C38 H38 119.5 . .
C38 C39 C40 119.1(7) . .
C38 C39 H39 120.5 . .
C40 C39 H39 120.5 . .
C35 C40 C39 118.1(6) . .
C35 C40 C41 121.9(5) . .
C39 C40 C41 119.9(6) . .
C43 C41 C40 111.2(5) . .
C43 C41 C42 110.1(5) . .
C40 C41 C42 113.9(5) . .
C43 C41 H41 107.1 . .
C40 C41 H41 107.1 . .
C42 C41 H41 107.1 . .
C41 C42 H42A 109.5 . .
C41 C42 H42B 109.5 . .
H42A C42 H42B 109.5 . .
C41 C42 H42C 109.5 . .
H42A C42 H42C 109.5 . .
H42B C42 H42C 109.5 . .
C41 C43 H43A 109.5 . .
C41 C43 H43B 109.5 . .
H43A C43 H43B 109.5 . .
C41 C43 H43C 109.5 . .
H43A C43 H43C 109.5 . .
H43B C43 H43C 109.5 . .
C36 C44 C46 110.9(7) . .
C36 C44 C45 113.1(6) . .
C46 C44 C45 109.4(6) . .
C36 C44 H44 107.7 . .
C46 C44 H44 107.7 . .
C45 C44 H44 107.7 . .
C44 C45 H45A 109.5 . .
C44 C45 H45B 109.5 . .
H45A C45 H45B 109.5 . .
C44 C45 H45C 109.5 . .
H45A C45 H45C 109.5 . .
H45B C45 H45C 109.5 . .
C44 C46 H46A 109.5 . .
C44 C46 H46B 109.5 . .
H46A C46 H46B 109.5 . .
C44 C46 H46C 109.5 . .
H46A C46 H46C 109.5 . .
H46B C46 H46C 109.5 . .
C52 C47 C48 123.8(5) . .
C52 C47 N3 119.1(5) . .
C48 C47 N3 117.0(5) . .
C47 C48 C49 116.3(6) . .
C47 C48 C56 122.7(5) . .
C49 C48 C56 121.0(6) . .
C50 C49 C48 121.0(7) . .
C50 C49 H49 119.5 . .
C48 C49 H49 119.5 . .
C51 C50 C49 121.2(7) . .
C51 C50 H50 119.4 . .
C49 C50 H50 119.4 . .
C52 C51 C50 120.2(7) . .
C52 C51 H51 119.9 . .
C50 C51 H51 119.9 . .
C51 C52 C47 117.5(6) . .
C51 C52 C53 120.0(6) . .
C47 C52 C53 122.4(5) . .
C52 C53 C55 111.2(6) . .
C52 C53 C54 111.8(6) . .
C55 C53 C54 110.6(5) . .
C52 C53 H53 107.7 . .
C55 C53 H53 107.7 . .
C54 C53 H53 107.7 . .
C53 C54 H54A 109.5 . .
C53 C54 H54B 109.5 . .
H54A C54 H54B 109.5 . .
C53 C54 H54C 109.5 . .
H54A C54 H54C 109.5 . .
H54B C54 H54C 109.5 . .
C53 C55 H55A 109.5 . .
C53 C55 H55B 109.5 . .
H55A C55 H55B 109.5 . .
C53 C55 H55C 109.5 . .
H55A C55 H55C 109.5 . .
H55B C55 H55C 109.5 . .
C58 C56 C48 112.0(5) . .
C58 C56 C57 110.8(5) . .
C48 C56 C57 111.2(6) . .
C58 C56 H56 107.5 . .
C48 C56 H56 107.5 . .
C57 C56 H56 107.5 . .
C56 C57 H57A 109.5 . .
C56 C57 H57B 109.5 . .
H57A C57 H57B 109.5 . .
C56 C57 H57C 109.5 . .
H57A C57 H57C 109.5 . .
H57B C57 H57C 109.5 . .
C56 C58 H58A 109.5 . .
C56 C58 H58B 109.5 . .
H58A C58 H58B 109.5 . .
C56 C58 H58C 109.5 . .
H58A C58 H58C 109.5 . .
H58B C58 H58C 109.5 . .
O3 C59 H59A 109.5 . .
O3 C59 H59B 109.5 . .
H59A C59 H59B 109.5 . .
O3 C59 H59C 109.5 . .
H59A C59 H59C 109.5 . .
H59B C59 H59C 109.5 . .
C59 O3 C60 111.6(15) . .
C59 O3 Li2 124.7(11) . .
C60 O3 Li2 123.1(14) . .
C61 C60 O3 94.9(17) . .
C61 C60 H60A 112.8 . .
O3 C60 H60A 112.8 . .
C61 C60 H60B 112.8 . .
O3 C60 H60B 112.8 . .
H60A C60 H60B 110.2 . .
C60 C61 O4 128.3(17) . .
C60 C61 H61A 105.2 . .
O4 C61 H61A 105.2 . .
C60 C61 H61B 105.2 . .
O4 C61 H61B 105.2 . .
H61A C61 H61B 105.9 . .
C62 O4 C61 120.6(14) . .
C62 O4 Li2 141.7(15) . .
C61 O4 Li2 97.7(9) . .
O4 C62 H62A 109.5 . .
O4 C62 H62B 109.5 . .
H62A C62 H62B 109.5 . .
O4 C62 H62C 109.5 . .
H62A C62 H62C 109.5 . .
H62B C62 H62C 109.5 . .
O3' C59' H59D 109.5 . .
O3' C59' H59E 109.5 . .
H59D C59' H59E 109.5 . .
O3' C59' H59F 109.5 . .
H59D C59' H59F 109.5 . .
H59E C59' H59F 109.5 . .
C59' O3' C60' 119.9(16) . .
C59' O3' Li2 113.4(14) . .
C60' O3' Li2 118.6(12) . .
O3' C60' C61' 106.7(13) . .
O3' C60' H60C 110.4 . .
C61' C60' H60C 110.4 . .
O3' C60' H60D 110.4 . .
C61' C60' H60D 110.4 . .
H60C C60' H60D 108.6 . .
O4' C61' C60' 118.0(15) . .
O4' C61' H61C 107.8 . .
C60' C61' H61C 107.8 . .
O4' C61' H61D 107.8 . .
C60' C61' H61D 107.8 . .
H61C C61' H61D 107.1 . .
C62' O4' C61' 131.7(16) . .
C62' O4' Li2 125.6(16) . .
C61' O4' Li2 100.2(10) . .
O4' C62' H62D 109.5 . .
O4' C62' H62E 109.5 . .
H62D C62' H62E 109.5 . .
O4' C62' H62F 109.5 . .
H62D C62' H62F 109.5 . .
H62E C62' H62F 109.5 . .
O5 C63 H63A 109.5 . .
O5 C63 H63B 109.5 . .
H63A C63 H63B 109.5 . .
O5 C63 H63C 109.5 . .
H63A C63 H63C 109.5 . .
H63B C63 H63C 109.5 . .
C63 O5 C64 120.0(15) . .
C63 O5 Li2 106.2(14) . .
C64 O5 Li2 102.5(10) . .
O5 C64 C65 114.2(11) . .
O5 C64 H64A 108.7 . .
C65 C64 H64A 108.7 . .
O5 C64 H64B 108.7 . .
C65 C64 H64B 108.7 . .
H64A C64 H64B 107.6 . .
O6 C65 C64 124.0(10) . .
O6 C65 H65A 106.3 . .
C64 C65 H65A 106.3 . .
O6 C65 H65B 106.3 . .
C64 C65 H65B 106.3 . .
H65A C65 H65B 106.4 . .
C66 O6 C65 120.3(12) . .
C66 O6 Li2 118.2(11) . .
C65 O6 Li2 97.8(8) . .
O6 C66 H66A 109.5 . .
O6 C66 H66B 109.5 . .
H66A C66 H66B 109.5 . .
O6 C66 H66C 109.5 . .
H66A C66 H66C 109.5 . .
H66B C66 H66C 109.5 . .
O5' C63' H63D 109.5 . .
O5' C63' H63E 109.5 . .
H63D C63' H63E 109.5 . .
O5' C63' H63F 109.5 . .
H63D C63' H63F 109.5 . .
H63E C63' H63F 109.5 . .
C63' O5' C64' 118.2(15) . .
C63' O5' Li2 136.9(12) . .
C64' O5' Li2 101.6(10) . .
O5' C64' C65' 116.7(16) . .
O5' C64' H64C 108.1 . .
C65' C64' H64C 108.1 . .
O5' C64' H64D 108.1 . .
C65' C64' H64D 108.1 . .
H64C C64' H64D 107.3 . .
O6' C65' C64' 121.2(13) . .
O6' C65' H65C 107.0 . .
C64' C65' H65C 107.0 . .
O6' C65' H65D 107.0 . .
C64' C65' H65D 107.0 . .
H65C C65' H65D 106.8 . .
C66' O6' C65' 117.1(15) . .
C66' O6' Li2 127.5(18) . .
C65' O6' Li2 96.0(8) . .
O6' C66' H66D 109.5 . .
O6' C66' H66E 109.5 . .
H66D C66' H66E 109.5 . .
O6' C66' H66F 109.5 . .
H66D C66' H66F 109.5 . .
H66E C66' H66F 109.5 . .

loop_
_geom_bond_atom_site_label_1
_geom_bond_atom_site_label_2
_geom_bond_distance
_geom_bond_site_symmetry_2
B1 C1 1.602(7) .
B1 H1A 1.11(2) .
B1 H1B 1.18(6) .
B1 H1C 1.14(2) .
B2 C3 1.588(7) .
B2 Li1 2.465(10) .
B2 Li1 2.528(11) 3_565
B2 H2A 1.14(4) .
B2 H2B 1.15(4) .
B2 H2C 1.105(19) .
Li1 H2C 1.92(4) .
Li1 O2 1.954(9) .
Li1 O1 1.978(9) .
Li1 H2A 2.36(4) .
Li1 B2 2.528(11) 3_565
Li1 H2B 2.62(4) .
Li1 C30 2.760(11) .
Li1 C29 2.790(10) .
Li1 Li1 3.221(16) 3_565
Li1 H2C 1.92(4) .
N1 C1 1.343(5) .
N1 C2 1.388(5) .
N1 C16 1.441(5) .
N2 C1 1.352(5) .
N2 C3 1.419(5) .
N2 C4 1.447(5) .
C2 C3 1.342(5) .
C2 H2 0.9300 .
C4 C9 1.374(6) .
C4 C5 1.392(6) .
C5 C6 1.391(7) .
C5 C13 1.522(7) .
C6 C7 1.356(7) .
C6 H6 0.9300 .
C7 C8 1.371(7) .
C7 H7 0.9300 .
C8 C9 1.390(7) .
C8 H8 0.9300 .
C9 C10 1.516(7) .
C10 C11 1.525(6) .
C10 C12 1.522(7) .
C10 H10 0.9800 .
C11 H11A 0.9600 .
C11 H11B 0.9600 .
C11 H11C 0.9600 .
C12 H12A 0.9600 .
C12 H12B 0.9600 .
C12 H12C 0.9600 .
C13 C15 1.512(7) .
C13 C14 1.530(7) .
C13 H13 0.9800 .
C14 H14A 0.9600 .
C14 H14B 0.9600 .
C14 H14C 0.9600 .
C15 H15A 0.9600 .
C15 H15B 0.9600 .
C15 H15C 0.9600 .
C16 C17 1.375(6) .
C16 C21 1.408(6) .
C17 C18 1.391(6) .
C17 C25 1.516(7) .
C18 C19 1.375(7) .
C18 H18 0.9300 .
C19 C20 1.371(7) .
C19 H19 0.9300 .
C20 C21 1.376(6) .
C20 H20 0.9300 .
C21 C22 1.510(6) .
C22 C24 1.515(7) .
C22 C23 1.522(7) .
C22 H22 0.9800 .
C23 H23A 0.9600 .
C23 H23B 0.9600 .
C23 H23C 0.9600 .
C24 H24A 0.9600 .
C24 H24B 0.9600 .
C24 H24C 0.9600 .
C25 C27 1.528(7) .
C25 C26 1.534(7) .
C25 H25 0.9800 .
C26 H26A 0.9600 .
C26 H26B 0.9600 .
C26 H26C 0.9600 .
C27 H27A 0.9600 .
C27 H27B 0.9600 .
C27 H27C 0.9600 .
C28 O1 1.416(6) .
C28 H28A 0.9600 .
C28 H28B 0.9600 .
C28 H28C 0.9600 .
O1 C29 1.408(6) .
C29 C30 1.442(8) .
C29 H29A 0.9700 .
C29 H29B 0.9700 .
C30 O2 1.391(6) .
C30 H30A 0.9700 .
C30 H30B 0.9700 .
O2 C31 1.434(6) .
C31 H31A 0.9600 .
C31 H31B 0.9600 .
C31 H31C 0.9600 .
B3 C32 1.588(8) .
B3 H3A 1.15(2) .
B3 H3B 1.12(2) .
B3 H3C 1.16(2) .
B4 C34 1.596(8) .
B4 Li2 2.535(11) .
B4 H4A 1.123(19) .
B4 H4B 1.16(5) .
B4 H4C 1.17(5) .
Li2 O3' 1.953(14) .
Li2 O5 2.060(16) .
Li2 O3 1.949(14) .
Li2 O5' 1.984(16) .
Li2 O6' 2.212(15) .
Li2 O4 2.202(16) .
Li2 O4' 2.159(15) .
Li2 O6 2.181(14) .
Li2 H4A 2.06(4) .
Li2 H4B 2.06(5) .
Li2 H4C 3.24(5) .
Li2 H4A 2.06(4) .
Li2 H4B 2.06(5) .
N3 C32 1.340(5) .
N3 C33 1.384(5) .
N3 C47 1.446(6) .
N4 C32 1.357(5) .
N4 C34 1.412(5) .
N4 C35 1.436(5) .
C33 C34 1.345(5) .
C33 H33 0.9300 .
C35 C40 1.376(6) .
C35 C36 1.397(7) .
C36 C37 1.361(8) .
C36 C44 1.508(8) .
C37 C38 1.344(9) .
C37 H37 0.9300 .
C38 C39 1.387(9) .
C38 H38 0.9300 .
C39 C40 1.390(7) .
C39 H39 0.9300 .
C40 C41 1.521(7) .
C41 C43 1.497(7) .
C41 C42 1.522(7) .
C41 H41 0.9800 .
C42 H42A 0.9600 .
C42 H42B 0.9600 .
C42 H42C 0.9600 .
C43 H43A 0.9600 .
C43 H43B 0.9600 .
C43 H43C 0.9600 .
C44 C46 1.522(9) .
C44 C45 1.518(8) .
C44 H44 0.9800 .
C45 H45A 0.9600 .
C45 H45B 0.9600 .
C45 H45C 0.9600 .
C46 H46A 0.9600 .
C46 H46B 0.9600 .
C46 H46C 0.9600 .
C47 C52 1.374(7) .
C47 C48 1.379(7) .
C48 C49 1.393(8) .
C48 C56 1.516(7) .
C49 C50 1.365(9) .
C49 H49 0.9300 .
C50 C51 1.356(9) .
C50 H50 0.9300 .
C51 C52 1.392(7) .
C51 H51 0.9300 .
C52 C53 1.523(8) .
C53 C55 1.538(8) .
C53 C54 1.528(8) .
C53 H53 0.9800 .
C54 H54A 0.9600 .
C54 H54B 0.9600 .
C54 H54C 0.9600 .
C55 H55A 0.9600 .
C55 H55B 0.9600 .
C55 H55C 0.9600 .
C56 C58 1.529(7) .
C56 C57 1.539(8) .
C56 H56 0.9800 .
C57 H57A 0.9600 .
C57 H57B 0.9600 .
C57 H57C 0.9600 .
C58 H58A 0.9600 .
C58 H58B 0.9600 .
C58 H58C 0.9600 .
C59 O3 1.437(14) .
C59 H59A 0.9600 .
C59 H59B 0.9600 .
C59 H59C 0.9600 .
O3 C60 1.478(15) .
C60 C61 1.506(15) .
C60 H60A 0.9700 .
C60 H60B 0.9700 .
C61 O4 1.580(15) .
C61 H61A 0.9700 .
C61 H61B 0.9700 .
O4 C62 1.506(14) .
C62 H62A 0.9600 .
C62 H62B 0.9600 .
C62 H62C 0.9600 .
C59' O3' 1.454(14) .
C59' H59D 0.9600 .
C59' H59E 0.9600 .
C59' H59F 0.9600 .
O3' C60' 1.426(13) .
C60' C61' 1.555(12) .
C60' H60C 0.9700 .
C60' H60D 0.9700 .
C61' O4' 1.544(14) .
C61' H61C 0.9700 .
C61' H61D 0.9700 .
O4' C62' 1.450(14) .
C62' H62D 0.9600 .
C62' H62E 0.9600 .
C62' H62F 0.9600 .
C63 O5 1.464(14) .
C63 H63A 0.9600 .
C63 H63B 0.9600 .
C63 H63C 0.9600 .
O5 C64 1.554(13) .
C64 C65 1.570(11) .
C64 H64A 0.9700 .
C64 H64B 0.9700 .
C65 O6 1.529(11) .
C65 H65A 0.9700 .
C65 H65B 0.9700 .
O6 C66 1.466(12) .
C66 H66A 0.9600 .
C66 H66B 0.9600 .
C66 H66C 0.9600 .
C63' O5' 1.517(14) .
C63' H63D 0.9600 .
C63' H63E 0.9600 .
C63' H63F 0.9600 .
O5' C64' 1.554(14) .
C64' C65' 1.573(13) .
C64' H64C 0.9700 .
C64' H64D 0.9700 .
C65' O6' 1.559(12) .
C65' H65C 0.9700 .
C65' H65D 0.9700 .
O6' C66' 1.450(12) .
C66' H66D 0.9600 .
C66' H66E 0.9600 .
C66' H66F 0.9600 .
